data_7112049
loop_
_publ_author_name
'Avipsa Ghosh'
'Levi M. Stanley'

_publ_section_title
;
 Enantioselective hydroacylation of N-vinylindole-2-carboxaldehydes
;
_journal_name_full Chem.Commun.
_journal_page_first 2765
_journal_paper_doi 10.1039/c4cc00210e
_journal_volume 50
_journal_year 2014
_chemical_absolute_configuration ad
_chemical_formula_moiety 'C17 H12 Br N O'
_chemical_formula_sum 'C17 H12 Br N O'
_chemical_formula_weight 326.19
_space_group_crystal_system orthorhombic
_space_group_IT_number 19
_space_group_name_Hall 'P 2ac 2ab'
_space_group_name_H-M_alt 'P 21 21 21'
_symmetry_space_group_name_Hall 'P 2ac 2ab'
_symmetry_space_group_name_H-M 'P 21 21 21'
_atom_sites_solution_hydrogens geom
_cell_angle_alpha 90
_cell_angle_beta 90
_cell_angle_gamma 90
_cell_formula_units_Z 4
_cell_length_a 5.1024(5)
_cell_length_b 12.3099(12)
_cell_length_c 22.118(2)
_cell_measurement_reflns_used 7466
_cell_measurement_temperature 173.(2)
_cell_measurement_theta_max 27.6568
_cell_measurement_theta_min 2.4757
_cell_volume 1389.2(2)
_computing_cell_refinement 'SAINT V8.30C (Bruker AXS Inc., 2013)'
_computing_data_reduction 'SAINT V8.30C (Bruker AXS Inc., 2013)'
_computing_structure_refinement 'SHELXL-2013 (Sheldrick, 2013)'
_diffrn_ambient_temperature 173.(2)
_diffrn_detector_area_resol_mean 8.3333
_diffrn_measured_fraction_theta_full 1.000
_diffrn_measured_fraction_theta_max 1.000
_diffrn_radiation_wavelength 0.71073
_diffrn_reflns_av_R_equivalents 0.0298
_diffrn_reflns_limit_h_max 6
_diffrn_reflns_limit_h_min -6
_diffrn_reflns_limit_k_max 16
_diffrn_reflns_limit_k_min -16
_diffrn_reflns_limit_l_max 29
_diffrn_reflns_limit_l_min -29
_diffrn_reflns_number 19879
_diffrn_reflns_theta_full 28.73
_diffrn_reflns_theta_max 28.73
_diffrn_reflns_theta_min 1.84
_exptl_absorpt_coefficient_mu 2.953
_exptl_absorpt_correction_T_max 0.72
_exptl_absorpt_correction_T_min 0.48
_exptl_absorpt_correction_type multi-scan
_exptl_absorpt_process_details 'SADABS V2012/1 (Bruker AXS Inc.)'
_exptl_crystal_colour colourless
_exptl_crystal_density_diffrn 1.560
_exptl_crystal_density_method 'not measured'
_exptl_crystal_description needle
_exptl_crystal_F_000 656
_exptl_crystal_size_max 0.380
_exptl_crystal_size_mid 0.120
_exptl_crystal_size_min 0.120
_refine_diff_density_max 0.278
_refine_diff_density_min -0.278
_refine_ls_abs_structure_details
;
Flack x determined using 1254 quotients [(I+)-(I-)]/[(I+)+(I-)]
(Parsons and Flack (2004), Acta Cryst. A60, s61).
;
_refine_ls_abs_structure_Flack 0.005(4)
_refine_ls_extinction_method none
_refine_ls_goodness_of_fit_ref 0.999
_refine_ls_hydrogen_treatment constr
_refine_ls_matrix_type full
_refine_ls_number_parameters 181
_refine_ls_number_reflns 3580
_refine_ls_number_restraints 0
_refine_ls_restrained_S_all 0.999
_refine_ls_R_factor_all 0.0263
_refine_ls_R_factor_gt 0.0218
_refine_ls_shift/su_max 0.001
_refine_ls_shift/su_mean 0.000
_refine_ls_structure_factor_coef Fsqd
_refine_ls_weighting_details
;
w=1/[\s^2^(Fo^2^)+(0.0253P)^2^]
where P=(Fo^2^+2Fc^2^)/3
;
_refine_ls_weighting_scheme calc
_refine_ls_wR_factor_gt 0.0503
_refine_ls_wR_factor_ref 0.0514
_reflns_number_gt 3250
_reflns_number_total 3580
_reflns_threshold_expression 'I > 2\s(I)'
_cod_data_source_file c4cc00210e.txt
_cod_data_source_block I
_cod_database_code 7112049

loop_
_space_group_symop_operation_xyz
'x, y, z'
'-x+1/2, -y, z+1/2'
'-x, y+1/2, -z+1/2'
'x+1/2, -y+1/2, -z'

loop_
_atom_site_type_symbol
_atom_site_label
_atom_site_fract_x
_atom_site_fract_y
_atom_site_fract_z
_atom_site_U_iso_or_equiv
_atom_site_adp_type
_atom_site_calc_flag
_atom_site_refinement_flags_adp
_atom_site_refinement_flags_posn
_atom_site_occupancy
Br Br1 0.64319(5) 0.04058(2) 0.38453(2) 0.03808(8) Uani d . . 1
C C1 0.6029(4) 0.35266(17) 0.31972(8) 0.0239(4) Uani d . . 1
C C2 0.6773(5) 0.43285(18) 0.27798(9) 0.0299(5) Uani d . . 1
H H2 0.5951 0.5021 0.2771 0.036 Uiso calc U R 1
C C3 0.8759(5) 0.4060(2) 0.23822(10) 0.0376(5) Uani d . . 1
H H3 0.9303 0.4581 0.2091 0.045 Uiso calc U R 1
C C4 0.9999(5) 0.3040(2) 0.23957(10) 0.0390(6) Uani d . . 1
H H4 1.1398 0.2897 0.2124 0.047 Uiso calc U R 1
C C5 0.9227(5) 0.2247(2) 0.27945(10) 0.0338(5) Uani d . . 1
H H5 1.0066 0.1558 0.2798 0.041 Uiso calc U R 1
C C6 0.7167(4) 0.24757(18) 0.31974(9) 0.0256(5) Uani d . . 1
C C7 0.5844(4) 0.18652(17) 0.36528(9) 0.0249(5) Uani d . . 1
C C8 0.4046(4) 0.25437(15) 0.39177(8) 0.0217(4) Uani d . . 1
C C9 0.2005(4) 0.25719(17) 0.43808(9) 0.0229(4) Uani d . . 1
C C10 0.0963(4) 0.37250(17) 0.43967(9) 0.0262(4) Uani d . . 1
H H10A 0.1371 0.4068 0.4791 0.031 Uiso calc U R 1
H H10B -0.0962 0.3726 0.4341 0.031 Uiso calc U R 1
C C11 0.2306(4) 0.43608(15) 0.38758(10) 0.0227(4) Uani d . . 1
H H11 0.0981 0.4516 0.3554 0.027 Uiso calc U R 1
C C12 0.3668(4) 0.54091(16) 0.40471(8) 0.0226(4) Uani d . . 1
C C13 0.5413(4) 0.54522(19) 0.45283(10) 0.0287(5) Uani d . . 1
H H13 0.5669 0.483 0.4775 0.034 Uiso calc U R 1
C C14 0.6776(5) 0.6395(2) 0.46491(11) 0.0381(6) Uani d . . 1
H H14 0.799 0.6413 0.4975 0.046 Uiso calc U R 1
C C15 0.6390(6) 0.73182(19) 0.42992(12) 0.0410(6) Uani d . . 1
H H15 0.7343 0.7964 0.4381 0.049 Uiso calc U R 1
C C16 0.4610(5) 0.72860(19) 0.38319(12) 0.0391(6) Uani d . . 1
H H16 0.4302 0.7918 0.3596 0.047 Uiso calc U R 1
C C17 0.3268(5) 0.63381(18) 0.37044(10) 0.0320(5) Uani d . . 1
H H17 0.2058 0.6323 0.3378 0.038 Uiso calc U R 1
N N1 0.4190(3) 0.35458(14) 0.36469(7) 0.0218(4) Uani d . . 1
O O1 0.1248(3) 0.18201(12) 0.46919(6) 0.0303(3) Uani d . . 1

loop_
_atom_site_aniso_label
_atom_site_aniso_U_11
_atom_site_aniso_U_22
_atom_site_aniso_U_33
_atom_site_aniso_U_12
_atom_site_aniso_U_13
_atom_site_aniso_U_23
Br1 0.05404(15) 0.02108(10) 0.03912(13) 0.00377(11) 0.00356(13) -0.00344(10)
C1 0.0253(11) 0.0290(10) 0.0173(9) -0.0061(9) -0.0014(8) -0.0029(8)
C2 0.0346(13) 0.0324(11) 0.0226(10) -0.0095(9) 0.0025(9) -0.0005(8)
C3 0.0446(14) 0.0443(13) 0.0238(10) -0.0181(13) 0.0079(12) -0.0018(9)
C4 0.0371(13) 0.0537(16) 0.0261(12) -0.0115(12) 0.0111(11) -0.0145(12)
C5 0.0341(13) 0.0373(13) 0.0299(11) -0.0030(10) 0.0052(10) -0.0120(10)
C6 0.0281(11) 0.0286(11) 0.0201(10) -0.0045(9) -0.0010(8) -0.0071(8)
C7 0.0303(12) 0.0208(10) 0.0237(10) -0.0022(8) -0.0030(8) -0.0039(8)
C8 0.0231(10) 0.0204(9) 0.0215(9) -0.0058(8) -0.0032(8) 0.0022(7)
C9 0.0203(11) 0.0264(10) 0.0221(9) -0.0046(8) -0.0054(8) 0.0010(8)
C10 0.0232(11) 0.0284(11) 0.0271(11) -0.0002(9) 0.0031(9) 0.0045(9)
C11 0.0198(9) 0.0246(10) 0.0237(10) 0.0014(7) -0.0017(8) 0.0057(8)
C12 0.0223(9) 0.0228(9) 0.0227(8) 0.0045(11) 0.0036(8) 0.0019(8)
C13 0.0294(11) 0.0251(10) 0.0317(11) 0.0073(10) -0.0043(9) 0.0004(10)
C14 0.0351(14) 0.0334(12) 0.0460(14) -0.0009(11) -0.0086(12) -0.0091(10)
C15 0.0418(13) 0.0244(11) 0.0567(15) -0.0027(12) 0.0091(14) -0.0089(10)
C16 0.0463(14) 0.0228(11) 0.0483(14) 0.0010(10) 0.0097(13) 0.0089(11)
C17 0.0362(13) 0.0283(11) 0.0314(12) 0.0028(10) -0.0013(10) 0.0073(9)
N1 0.0234(9) 0.0224(9) 0.0195(8) -0.0029(7) 0.0011(7) 0.0014(6)
O1 0.0296(8) 0.0294(8) 0.0320(8) -0.0055(7) 0.0014(8) 0.0098(6)

loop_
_atom_type_symbol
_atom_type_description
_atom_type_scat_dispersion_real
_atom_type_scat_dispersion_imag
_atom_type_scat_source
C C 0.0033 0.0016 'International Tables Vol C Tables 4.2.6.8 and 6.1.1.4'
H H 0.0000 0.0000 'International Tables Vol C Tables 4.2.6.8 and 6.1.1.4'
N N 0.0061 0.0033 'International Tables Vol C Tables 4.2.6.8 and 6.1.1.4'
O O 0.0106 0.0060 'International Tables Vol C Tables 4.2.6.8 and 6.1.1.4'
Br Br -0.2901 2.4595 'International Tables Vol C Tables 4.2.6.8 and 6.1.1.4'

loop_
_geom_angle_atom_site_label_1
_geom_angle_atom_site_label_2
_geom_angle_atom_site_label_3
_geom_angle
N1 C1 C2 130.7(2)
N1 C1 C6 107.24(18)
C2 C1 C6 122.1(2)
C3 C2 C1 116.7(2)
C3 C2 H2 121.7
C1 C2 H2 121.7
C2 C3 C4 122.0(2)
C2 C3 H3 119.0
C4 C3 H3 119.0
C5 C4 C3 121.3(2)
C5 C4 H4 119.4
C3 C4 H4 119.4
C4 C5 C6 118.6(2)
C4 C5 H5 120.7
C6 C5 H5 120.7
C5 C6 C1 119.2(2)
C5 C6 C7 134.1(2)
C1 C6 C7 106.68(18)
C8 C7 C6 107.29(19)
C8 C7 Br1 126.49(16)
C6 C7 Br1 126.21(16)
C7 C8 N1 108.95(17)
C7 C8 C9 142.21(19)
N1 C8 C9 108.83(17)
O1 C9 C8 127.2(2)
O1 C9 C10 126.01(19)
C8 C9 C10 106.76(16)
C9 C10 C11 107.46(16)
C9 C10 H10A 110.2
C11 C10 H10A 110.2
C9 C10 H10B 110.2
C11 C10 H10B 110.2
H10A C10 H10B 108.5
N1 C11 C12 111.44(16)
N1 C11 C10 101.48(15)
C12 C11 C10 116.53(18)
N1 C11 H11 109.0
C12 C11 H11 109.0
C10 C11 H11 109.0
C17 C12 C13 118.8(2)
C17 C12 C11 119.91(19)
C13 C12 C11 121.25(18)
C14 C13 C12 120.3(2)
C14 C13 H13 119.9
C12 C13 H13 119.9
C13 C14 C15 120.6(2)
C13 C14 H14 119.7
C15 C14 H14 119.7
C16 C15 C14 119.2(2)
C16 C15 H15 120.4
C14 C15 H15 120.4
C15 C16 C17 120.3(2)
C15 C16 H16 119.9
C17 C16 H16 119.9
C16 C17 C12 120.8(2)
C16 C17 H17 119.6
C12 C17 H17 119.6
C1 N1 C8 109.79(17)
C1 N1 C11 134.96(17)
C8 N1 C11 115.16(16)

loop_
_geom_bond_atom_site_label_1
_geom_bond_atom_site_label_2
_geom_bond_distance
Br1 C7 1.871(2)
C1 N1 1.367(3)
C1 C2 1.404(3)
C1 C6 1.418(3)
C2 C3 1.382(3)
C2 H2 0.95
C3 C4 1.406(4)
C3 H3 0.95
C4 C5 1.374(3)
C4 H4 0.95
C5 C6 1.406(3)
C5 H5 0.95
C6 C7 1.427(3)
C7 C8 1.372(3)
C8 N1 1.373(2)
C8 C9 1.461(3)
C9 O1 1.216(2)
C9 C10 1.516(3)
C10 C11 1.552(3)
C10 H10A 0.99
C10 H10B 0.99
C11 N1 1.479(3)
C11 C12 1.514(3)
C11 H11 1.0
C12 C17 1.387(3)
C12 C13 1.389(3)
C13 C14 1.379(3)
C13 H13 0.95
C14 C15 1.389(4)
C14 H14 0.95
C15 C16 1.377(4)
C15 H15 0.95
C16 C17 1.382(3)
C16 H16 0.95
C17 H17 0.95
